data_4122560
loop_
_publ_author_name
'Bagchi, Vivek'
'Paraskevopoulou, Patrina'
'Das, Purak'
'Chi, Lingyu'
'Wang, Qiuwen'
'Choudhury, Amitava'
'Mathieson, Jennifer S.'
'Cronin, Leroy'
'Pardue, Daniel B.'
'Cundari, Thomas R.'
'Mitrikas, George'
'Sanakis, Yiannis'
'Stavropoulos, Pericles'

_publ_section_title
;
 A Versatile Tripodal Cu(I) Reagent for C-N Bond Construction via
 Nitrene-Transfer Chemistry: Catalytic Perspectives and Mechanistic
 Insights on C-H Aminations/Amidinations and Olefin Aziridinations.
;
_journal_issue 32
_journal_name_full 'Journal of the American Chemical Society'
_journal_page_first 11362
_journal_page_last 11381
_journal_paper_doi 10.1021/ja503869j
_journal_volume 136
_journal_year 2014
_chemical_formula_moiety 'C14 H11 F2 N O2 S'
_chemical_formula_sum 'C14 H11 F2 N O2 S'
_chemical_formula_weight 295.30
_chemical_name_systematic
; 
 ? 
;
_space_group_IT_number 14
_symmetry_cell_setting monoclinic
_symmetry_space_group_name_Hall '-P 2ybc'
_symmetry_space_group_name_H-M 'P 1 21/c 1'
_atom_sites_solution_hydrogens geom
_atom_sites_solution_primary direct
_atom_sites_solution_secondary difmap
_audit_creation_method SHELXL-97
_cell_angle_alpha 90.00
_cell_angle_beta 95.085(6)
_cell_angle_gamma 90.00
_cell_formula_units_Z 8
_cell_length_a 20.834(8)
_cell_length_b 6.982(3)
_cell_length_c 19.561(8)
_cell_measurement_reflns_used 718
_cell_measurement_temperature 298(2)
_cell_measurement_theta_max 16.50
_cell_measurement_theta_min 3.08
_cell_volume 2834(2)
_computing_cell_refinement 'Bruker SAINT (Bruker, 2008)'
_computing_data_collection 'Bruker SMART (Bruker, 2001)'
_computing_data_reduction 'Bruker SAINT'
_computing_molecular_graphics 'Bruker SHELXTL'
_computing_publication_material 'Bruker SHELXTL'
_computing_structure_refinement 'SHELXL-97 (Sheldrick, 2008)'
_computing_structure_solution 'SHELXS-97 (Sheldrick, 2008)'
_diffrn_ambient_temperature 298(2)
_diffrn_measured_fraction_theta_full 0.999
_diffrn_measured_fraction_theta_max 0.999
_diffrn_measurement_device_type 'Smart-Apex CCD area detector'
_diffrn_measurement_method 'phi and omega scans'
_diffrn_radiation_monochromator graphite
_diffrn_radiation_source 'fine-focus sealed tube'
_diffrn_radiation_type MoK\a
_diffrn_radiation_wavelength 0.71073
_diffrn_reflns_av_R_equivalents 0.2435
_diffrn_reflns_av_sigmaI/netI 0.2101
_diffrn_reflns_limit_h_max 26
_diffrn_reflns_limit_h_min -26
_diffrn_reflns_limit_k_max 8
_diffrn_reflns_limit_k_min -8
_diffrn_reflns_limit_l_max 24
_diffrn_reflns_limit_l_min -24
_diffrn_reflns_number 30658
_diffrn_reflns_theta_full 27.00
_diffrn_reflns_theta_max 27.00
_diffrn_reflns_theta_min 1.96
_exptl_absorpt_coefficient_mu 0.250
_exptl_absorpt_correction_T_max 0.9901
_exptl_absorpt_correction_T_min 0.9563
_exptl_absorpt_correction_type multi-scan
_exptl_absorpt_process_details '(SADABS; Bruker, 2008)'
_exptl_crystal_colour colorless
_exptl_crystal_density_diffrn 1.384
_exptl_crystal_density_method 'not measured'
_exptl_crystal_description rod
_exptl_crystal_F_000 1216
_exptl_crystal_size_max 0.18
_exptl_crystal_size_mid 0.05
_exptl_crystal_size_min 0.04
_refine_diff_density_max 0.307
_refine_diff_density_min -0.422
_refine_diff_density_rms 0.057
_refine_ls_extinction_method none
_refine_ls_goodness_of_fit_ref 0.946
_refine_ls_hydrogen_treatment constr
_refine_ls_matrix_type full
_refine_ls_number_parameters 361
_refine_ls_number_reflns 6175
_refine_ls_number_restraints 356
_refine_ls_restrained_S_all 0.939
_refine_ls_R_factor_all 0.2926
_refine_ls_R_factor_gt 0.1026
_refine_ls_shift/su_max 0.000
_refine_ls_shift/su_mean 0.000
_refine_ls_structure_factor_coef Fsqd
_refine_ls_weighting_details 'calc w=1/[\s^2^(Fo^2^)+(0.0770P)^2^+0.0000P] where P=(Fo^2^+2Fc^2^)/3'
_refine_ls_weighting_scheme calc
_refine_ls_wR_factor_gt 0.1730
_refine_ls_wR_factor_ref 0.2356
_reflns_number_gt 1985
_reflns_number_total 6175
_reflns_threshold_expression >2sigma(I)
_cod_data_source_file p-fluoro-styrene_NTs.cif
_cod_data_source_block sad1
_cod_depositor_comments
;
The following automatic conversions were performed:

'_symmetry_cell_setting' value 'Monoclinic' changed to 'monoclinic'
according to
/usr/data/users/saulius/crontab/automatic-downloads/current/ACS/lib/dictionaries/cif_core.dic
dictionary named 'cif_core.dic' version 2.4.2 from
2011-04-26.

'_exptl_absorpt_correction_type' value 'Multi-scan'
changed to 'multi-scan' according to
/usr/data/users/saulius/crontab/automatic-downloads/current/ACS/lib/dictionaries/cif_core.dic
dictionary named 'cif_core.dic' version 2.4.2 from 2011-04-26.

Automatic conversion script
Id: cif_fix_values 2281 2013-09-26 08:29:07Z andrius 
;
_cod_original_sg_symbol_H-M P2(1)/c
_cod_database_code 4122560

loop_
_symmetry_equiv_pos_as_xyz
'x, y, z'
'-x, y+1/2, -z+1/2'
'-x, -y, -z'
'x, -y-1/2, z-1/2'

loop_
_atom_site_label
_atom_site_type_symbol
_atom_site_fract_x
_atom_site_fract_y
_atom_site_fract_z
_atom_site_U_iso_or_equiv
_atom_site_adp_type
_atom_site_occupancy
_atom_site_symmetry_multiplicity
_atom_site_calc_flag
_atom_site_refinement_flags
N1 N 0.3163(2) 0.2698(8) 0.3370(3) 0.0706(15) Uani 1 1 d U
C1 C 0.3045(3) 0.2991(12) 0.4086(3) 0.084(2) Uani 1 1 d U
H1A H 0.3095 0.1850 0.4378 0.100 Uiso 1 1 calc R
C2 C 0.3639(3) 0.3681(13) 0.3814(4) 0.094(3) Uani 1 1 d U
H2A H 0.3685 0.5050 0.3750 0.113 Uiso 1 1 calc R
H2B H 0.4036 0.3009 0.3952 0.113 Uiso 1 1 calc R
C3 C 0.2487(3) 0.4225(11) 0.4204(4) 0.0650(18) Uani 1 1 d U
C4 C 0.2189(3) 0.4050(11) 0.4808(3) 0.071(2) Uani 1 1 d U
H4A H 0.2339 0.3142 0.5132 0.085 Uiso 1 1 calc R
C5 C 0.1685(4) 0.5177(12) 0.4936(4) 0.076(2) Uani 1 1 d U
H5A H 0.1486 0.5048 0.5341 0.091 Uiso 1 1 calc R
C6 C 0.1479(4) 0.6479(11) 0.4466(4) 0.072(2) Uani 1 1 d U
C7 C 0.1744(4) 0.6711(10) 0.3858(3) 0.079(2) Uani 1 1 d U
H7A H 0.1578 0.7613 0.3540 0.095 Uiso 1 1 calc R
C8 C 0.2257(4) 0.5590(11) 0.3724(3) 0.075(2) Uani 1 1 d U
H8A H 0.2450 0.5739 0.3317 0.091 Uiso 1 1 calc R
F1 F 0.0965(2) 0.7593(7) 0.4592(2) 0.1249(18) Uani 1 1 d U
S1 S 0.33473(9) 0.0414(3) 0.31393(10) 0.0705(6) Uani 1 1 d U
O1 O 0.2740(2) -0.0493(6) 0.2956(2) 0.0801(14) Uani 1 1 d U
O2 O 0.3785(2) -0.0499(9) 0.3624(3) 0.111(2) Uani 1 1 d U
C9 C 0.3741(3) 0.0901(9) 0.2406(3) 0.0547(16) Uani 1 1 d U
C10 C 0.4393(3) 0.1042(11) 0.2453(3) 0.071(2) Uani 1 1 d U
H10A H 0.4631 0.0873 0.2874 0.085 Uiso 1 1 calc R
C11 C 0.4703(3) 0.1439(10) 0.1870(4) 0.072(2) Uani 1 1 d U
H11A H 0.5149 0.1558 0.1907 0.087 Uiso 1 1 calc R
C12 C 0.4366(3) 0.1660(9) 0.1244(3) 0.0568(17) Uani 1 1 d U
C13 C 0.3703(3) 0.1513(9) 0.1202(3) 0.0652(19) Uani 1 1 d U
H13A H 0.3465 0.1669 0.0780 0.078 Uiso 1 1 calc R
C14 C 0.3387(3) 0.1133(9) 0.1785(3) 0.0578(17) Uani 1 1 d U
H14A H 0.2940 0.1037 0.1755 0.069 Uiso 1 1 calc R
F2 F 0.4714(3) 0.2085(11) 0.0592(3) 0.215(3) Uani 1 1 d U
N2 N 0.1869(2) 0.4784(7) 0.1784(2) 0.0530(13) Uani 1 1 d U
C15 C 0.2047(3) 0.5800(9) 0.1160(3) 0.0617(18) Uani 1 1 d U
H15A H 0.1789 0.5469 0.0733 0.074 Uiso 1 1 calc R
C16 C 0.1692(3) 0.6775(9) 0.1686(4) 0.074(2) Uani 1 1 d U
H16A H 0.1923 0.7715 0.1977 0.088 Uiso 1 1 calc R
H16B H 0.1240 0.7068 0.1568 0.088 Uiso 1 1 calc R
C17 C 0.2743(3) 0.6081(9) 0.1096(3) 0.0525(16) Uani 1 1 d U
C18 C 0.3189(3) 0.6081(9) 0.1664(3) 0.0607(18) Uani 1 1 d U
H18A H 0.3048 0.5882 0.2097 0.073 Uiso 1 1 calc R
C19 C 0.3834(3) 0.6366(9) 0.1603(3) 0.0640(18) Uani 1 1 d U
H19A H 0.4131 0.6353 0.1987 0.077 Uiso 1 1 calc R
C20 C 0.4026(3) 0.6673(10) 0.0958(4) 0.0652(18) Uani 1 1 d U
C21 C 0.3613(4) 0.6626(10) 0.0399(4) 0.0695(19) Uani 1 1 d U
H21A H 0.3762 0.6774 -0.0032 0.083 Uiso 1 1 calc R
C22 C 0.2967(3) 0.6360(9) 0.0456(3) 0.0645(19) Uani 1 1 d U
H22A H 0.2678 0.6367 0.0065 0.077 Uiso 1 1 calc R
F3 F 0.46624(19) 0.6948(6) 0.0892(2) 0.0992(14) Uani 1 1 d U
S2 S 0.12815(9) 0.3132(3) 0.16431(8) 0.0575(5) Uani 1 1 d U
O3 O 0.1610(2) 0.1377(6) 0.1526(2) 0.0704(13) Uani 1 1 d U
O4 O 0.0789(2) 0.3762(7) 0.1144(2) 0.0858(15) Uani 1 1 d U
C23 C 0.0973(3) 0.3039(9) 0.2445(3) 0.0454(15) Uani 1 1 d U
C24 C 0.1262(3) 0.1915(9) 0.2951(3) 0.0515(16) Uani 1 1 d U
H24A H 0.1628 0.1211 0.2875 0.062 Uiso 1 1 calc R
C25 C 0.1006(3) 0.1830(9) 0.3584(3) 0.0580(17) Uani 1 1 d U
H25A H 0.1210 0.1081 0.3932 0.070 Uiso 1 1 calc R
C26 C 0.0459(3) 0.2825(10) 0.3707(3) 0.0573(17) Uani 1 1 d U
C27 C 0.0177(3) 0.3933(10) 0.3186(4) 0.071(2) Uani 1 1 d U
H27A H -0.0190 0.4629 0.3260 0.085 Uiso 1 1 calc R
C28 C 0.0421(3) 0.4049(9) 0.2557(3) 0.0637(19) Uani 1 1 d U
H28A H 0.0217 0.4798 0.2210 0.076 Uiso 1 1 calc R
F4 F 0.0176(3) 0.2671(11) 0.4408(3) 0.209(3) Uani 1 1 d U

loop_
_atom_site_aniso_label
_atom_site_aniso_U_11
_atom_site_aniso_U_22
_atom_site_aniso_U_33
_atom_site_aniso_U_23
_atom_site_aniso_U_13
_atom_site_aniso_U_12
N1 0.062(4) 0.093(4) 0.059(3) -0.013(3) 0.019(3) -0.017(3)
C1 0.073(5) 0.117(6) 0.062(4) 0.004(4) 0.010(4) -0.009(4)
C2 0.065(4) 0.135(7) 0.085(5) -0.025(5) 0.016(4) -0.020(5)
C3 0.061(4) 0.074(5) 0.061(4) -0.009(4) 0.009(3) -0.010(4)
C4 0.078(5) 0.085(6) 0.049(4) 0.009(4) 0.000(4) -0.017(4)
C5 0.094(6) 0.087(6) 0.051(4) -0.003(4) 0.027(4) -0.028(4)
C6 0.091(5) 0.058(5) 0.072(5) -0.014(4) 0.031(4) -0.012(4)
C7 0.120(6) 0.062(5) 0.061(4) 0.011(4) 0.042(4) 0.009(4)
C8 0.107(6) 0.072(5) 0.054(4) -0.002(4) 0.048(4) -0.009(4)
F1 0.148(4) 0.106(4) 0.133(4) -0.005(3) 0.086(3) 0.026(3)
S1 0.0613(12) 0.0841(15) 0.0690(13) 0.0119(11) 0.0212(10) 0.0083(12)
O1 0.071(3) 0.067(3) 0.108(4) -0.001(3) 0.037(3) -0.007(3)
O2 0.092(4) 0.159(5) 0.085(4) 0.052(4) 0.025(3) 0.038(4)
C9 0.046(3) 0.063(5) 0.056(4) 0.001(3) 0.011(3) 0.004(3)
C10 0.050(4) 0.114(6) 0.049(4) -0.011(4) 0.006(3) 0.003(4)
C11 0.038(4) 0.099(6) 0.080(4) -0.009(5) 0.009(3) 0.002(4)
C12 0.060(4) 0.059(5) 0.052(4) -0.007(4) 0.010(3) 0.009(4)
C13 0.080(4) 0.068(5) 0.045(4) -0.003(4) -0.007(3) 0.010(4)
C14 0.043(4) 0.054(4) 0.076(4) 0.004(4) 0.000(3) 0.011(3)
F2 0.253(7) 0.246(8) 0.160(5) 0.020(5) 0.108(5) 0.015(6)
N2 0.064(3) 0.044(3) 0.053(3) 0.001(3) 0.019(3) -0.002(3)
C15 0.063(4) 0.071(5) 0.052(4) 0.011(3) 0.011(3) 0.006(4)
C16 0.072(5) 0.054(4) 0.099(5) 0.006(4) 0.032(4) 0.005(4)
C17 0.056(4) 0.041(4) 0.063(4) 0.004(3) 0.015(3) 0.005(3)
C18 0.066(4) 0.063(5) 0.056(4) -0.001(4) 0.018(3) 0.005(4)
C19 0.060(4) 0.068(5) 0.065(4) -0.012(4) 0.006(3) 0.002(4)
C20 0.063(4) 0.055(5) 0.080(5) -0.006(4) 0.018(4) 0.000(4)
C21 0.077(4) 0.073(5) 0.063(4) -0.002(4) 0.030(3) 0.004(4)
C22 0.075(4) 0.068(5) 0.053(4) -0.001(4) 0.014(3) 0.005(4)
F3 0.070(3) 0.107(3) 0.127(4) -0.013(3) 0.041(2) -0.014(3)
S2 0.0721(13) 0.0602(13) 0.0412(10) 0.0006(9) 0.0110(9) -0.0064(10)
O3 0.107(4) 0.048(3) 0.061(3) -0.012(2) 0.030(3) -0.006(3)
O4 0.088(3) 0.116(4) 0.050(3) 0.012(3) -0.009(3) -0.013(3)
C23 0.048(4) 0.044(4) 0.045(3) -0.003(3) 0.006(3) -0.002(3)
C24 0.051(4) 0.054(4) 0.050(4) -0.003(3) 0.006(3) 0.000(3)
C25 0.071(4) 0.055(4) 0.047(4) 0.002(3) -0.001(3) -0.003(4)
C26 0.054(4) 0.058(5) 0.062(4) -0.011(3) 0.016(3) -0.014(3)
C27 0.050(4) 0.072(5) 0.093(5) -0.001(4) 0.026(4) 0.014(4)
C28 0.064(4) 0.061(5) 0.067(4) 0.007(4) 0.009(3) 0.014(4)
F4 0.238(7) 0.260(8) 0.145(5) -0.008(5) 0.095(5) -0.013(6)

loop_
_atom_type_symbol
_atom_type_description
_atom_type_scat_dispersion_real
_atom_type_scat_dispersion_imag
_atom_type_scat_source
C C 0.0033 0.0016 'International Tables Vol C Tables 4.2.6.8 and 6.1.1.4'
H H 0.0000 0.0000 'International Tables Vol C Tables 4.2.6.8 and 6.1.1.4'
N N 0.0061 0.0033 'International Tables Vol C Tables 4.2.6.8 and 6.1.1.4'
O O 0.0106 0.0060 'International Tables Vol C Tables 4.2.6.8 and 6.1.1.4'
F F 0.0171 0.0103 'International Tables Vol C Tables 4.2.6.8 and 6.1.1.4'
S S 0.1246 0.1234 'International Tables Vol C Tables 4.2.6.8 and 6.1.1.4'

loop_
_geom_angle_atom_site_label_1
_geom_angle_atom_site_label_2
_geom_angle_atom_site_label_3
_geom_angle
C2 N1 C1 61.1(4)
C2 N1 S1 116.5(5)
C1 N1 S1 116.4(5)
N1 C1 C2 58.6(4)
N1 C1 C3 115.6(6)
C2 C1 C3 124.3(8)
N1 C1 H1A 115.3
C2 C1 H1A 115.3
C3 C1 H1A 115.3
N1 C2 C1 60.2(4)
N1 C2 H2A 117.7
C1 C2 H2A 117.7
N1 C2 H2B 117.7
C1 C2 H2B 117.7
H2A C2 H2B 114.9
C4 C3 C8 118.8(7)
C4 C3 C1 119.8(7)
C8 C3 C1 121.4(7)
C5 C4 C3 121.2(7)
C5 C4 H4A 119.4
C3 C4 H4A 119.4
C6 C5 C4 118.4(7)
C6 C5 H5A 120.8
C4 C5 H5A 120.8
C5 C6 F1 118.3(7)
C5 C6 C7 123.4(8)
F1 C6 C7 118.3(7)
C6 C7 C8 118.8(7)
C6 C7 H7A 120.6
C8 C7 H7A 120.6
C7 C8 C3 119.3(6)
C7 C8 H8A 120.3
C3 C8 H8A 120.3
O2 S1 O1 118.3(3)
O2 S1 N1 113.0(3)
O1 S1 N1 105.3(3)
O2 S1 C9 108.6(3)
O1 S1 C9 110.4(3)
N1 S1 C9 99.7(3)
C10 C9 C14 120.5(6)
C10 C9 S1 119.8(5)
C14 C9 S1 119.7(5)
C9 C10 C11 119.6(6)
C9 C10 H10A 120.2
C11 C10 H10A 120.2
C12 C11 C10 121.4(6)
C12 C11 H11A 119.3
C10 C11 H11A 119.3
C11 C12 C13 118.4(6)
C11 C12 F2 121.3(6)
C13 C12 F2 120.2(6)
C12 C13 C14 120.5(6)
C12 C13 H13A 119.7
C14 C13 H13A 119.7
C9 C14 C13 119.5(6)
C9 C14 H14A 120.2
C13 C14 H14A 120.2
C16 N2 C15 60.8(4)
C16 N2 S2 117.6(4)
C15 N2 S2 115.0(4)
C17 C15 C16 123.4(6)
C17 C15 N2 116.8(5)
C16 C15 N2 58.3(4)
C17 C15 H15A 115.3
C16 C15 H15A 115.3
N2 C15 H15A 115.3
N2 C16 C15 61.0(4)
N2 C16 H16A 117.7
C15 C16 H16A 117.7
N2 C16 H16B 117.7
C15 C16 H16B 117.7
H16A C16 H16B 114.8
C18 C17 C22 118.0(6)
C18 C17 C15 121.7(6)
C22 C17 C15 120.3(6)
C19 C18 C17 121.6(6)
C19 C18 H18A 119.2
C17 C18 H18A 119.2
C20 C19 C18 117.9(7)
C20 C19 H19A 121.0
C18 C19 H19A 121.0
C21 C20 F3 119.4(7)
C21 C20 C19 122.1(7)
F3 C20 C19 118.5(7)
C20 C21 C22 120.2(7)
C20 C21 H21A 119.9
C22 C21 H21A 119.9
C21 C22 C17 120.2(7)
C21 C22 H22A 119.9
C17 C22 H22A 119.9
O4 S2 O3 118.7(3)
O4 S2 N2 111.7(3)
O3 S2 N2 105.2(3)
O4 S2 C23 109.1(3)
O3 S2 C23 109.3(3)
N2 S2 C23 101.4(3)
C24 C23 C28 120.0(6)
C24 C23 S2 120.0(5)
C28 C23 S2 120.0(5)
C23 C24 C25 119.5(6)
C23 C24 H24A 120.3
C25 C24 H24A 120.3
C26 C25 C24 121.5(6)
C26 C25 H25A 119.3
C24 C25 H25A 119.3
C27 C26 C25 117.6(6)
C27 C26 F4 121.8(6)
C25 C26 F4 120.5(7)
C26 C27 C28 122.1(6)
C26 C27 H27A 119.0
C28 C27 H27A 119.0
C27 C28 C23 119.3(6)
C27 C28 H28A 120.3
C23 C28 H28A 120.3

loop_
_geom_bond_atom_site_label_1
_geom_bond_atom_site_label_2
_geom_bond_distance
N1 C2 1.434(8)
N1 C1 1.457(8)
N1 S1 1.710(6)
C1 C2 1.470(9)
C1 C3 1.482(9)
C1 H1A 0.9800
C2 H2A 0.9700
C2 H2B 0.9700
C3 C4 1.388(8)
C3 C8 1.392(9)
C4 C5 1.354(9)
C4 H4A 0.9300
C5 C6 1.335(9)
C5 H5A 0.9300
C6 F1 1.364(8)
C6 C7 1.365(8)
C7 C8 1.369(9)
C7 H7A 0.9300
C8 H8A 0.9300
S1 O2 1.409(5)
S1 O1 1.432(5)
S1 C9 1.748(6)
C9 C10 1.357(8)
C9 C14 1.372(8)
C10 C11 1.387(8)
C10 H10A 0.9300
C11 C12 1.365(8)
C11 H11A 0.9300
C12 C13 1.382(8)
C12 F2 1.550(8)
C13 C14 1.392(8)
C13 H13A 0.9300
C14 H14A 0.9300
N2 C16 1.447(7)
N2 C15 1.488(7)
N2 S2 1.686(5)
C15 C17 1.479(8)
C15 C16 1.485(8)
C15 H15A 0.9800
C16 H16A 0.9700
C16 H16B 0.9700
C17 C18 1.383(8)
C17 C22 1.388(8)
C18 C19 1.375(8)
C18 H18A 0.9300
C19 C20 1.375(8)
C19 H19A 0.9300
C20 C21 1.331(9)
C20 F3 1.357(7)
C21 C22 1.374(8)
C21 H21A 0.9300
C22 H22A 0.9300
S2 O4 1.422(4)
S2 O3 1.432(4)
S2 C23 1.748(6)
C23 C24 1.362(7)
C23 C28 1.383(8)
C24 C25 1.392(7)
C24 H24A 0.9300
C25 C26 1.373(8)
C25 H25A 0.9300
C26 C27 1.369(8)
C26 F4 1.545(8)
C27 C28 1.374(8)
C27 H27A 0.9300
C28 H28A 0.9300
